data_1533450
loop_
_publ_author_name
'Shcherbakova, Ye.V.'
'Ivanova, G.V.'
'Gaviko, V.S.'
'Gabay, A.M.'

_publ_section_title
;
 Crystal structure of novel ferromagnetic La Fe13-x Gax C compounds
;
_journal_name_full 'Journal of Magnetism and Magnetic Materials'
_journal_page_first 26
_journal_page_last 34
_journal_volume 267
_journal_year 2003
_chemical_formula_sum 'C1.02 Fe10.052 Ga2.948 La'
_chemical_name_systematic 'La Fe10.052 Ga2.948 C1.02'
_space_group_IT_number 140
_symmetry_space_group_name_Hall '-I 4 2c'
_symmetry_space_group_name_H-M 'I 4/m c m'
_cell_angle_alpha 90
_cell_angle_beta 90
_cell_angle_gamma 90
_cell_formula_units_Z 4
_cell_length_a 8.405
_cell_length_b 8.405
_cell_length_c 11.7
_cell_volume 826.535
_citation_journal_id_ASTM JMMMDC
_cod_data_source_file Shcherbakova_JMMMDC_2003_1593.cif
_cod_data_source_block C1.02Fe10.052Ga2.948La1
_cod_original_formula_sum 'C1.02 Fe10.052 Ga2.948 La1'
_cod_database_code 1533450

loop_
_symmetry_equiv_pos_as_xyz
x,y,z
-y,x,z
-x,-y,z
y,-x,z
x,-y,-z+1/2
y,x,-z+1/2
-x,y,-z+1/2
-y,-x,-z+1/2
-x,-y,-z
y,-x,-z
x,y,-z
-y,x,-z
-x,y,z-1/2
-y,-x,z-1/2
x,-y,z-1/2
y,x,z-1/2
x+1/2,y+1/2,z+1/2
-y+1/2,x+1/2,z+1/2
-x+1/2,-y+1/2,z+1/2
y+1/2,-x+1/2,z+1/2
x+1/2,-y+1/2,-z+1
y+1/2,x+1/2,-z+1
-x+1/2,y+1/2,-z+1
-y+1/2,-x+1/2,-z+1
-x+1/2,-y+1/2,-z+1/2
y+1/2,-x+1/2,-z+1/2
x+1/2,y+1/2,-z+1/2
-y+1/2,x+1/2,-z+1/2
-x+1/2,y+1/2,z
-y+1/2,-x+1/2,z
x+1/2,-y+1/2,z
y+1/2,x+1/2,z

loop_
_atom_site_label
_atom_site_type_symbol
_atom_site_fract_x
_atom_site_fract_y
_atom_site_fract_z
_atom_site_occupancy
_atom_site_U_iso_or_equiv
La1 La 0 0 0.25 1 0.0
Ga3 Ga 0.1131 0.6131 0.6765 0.05 0.0
Ga2 Ga 0.7077 0.5662 0 0.231 0.0
Fe2 Fe 0.7077 0.5662 0 0.769 0.0
Fe1 Fe 0 0.5 0 1 0.0
Ga4 Ga 0.1821 0.6821 0.8805 0.456 0.0
Fe3 Fe 0.1131 0.6131 0.6765 0.95 0.0
C1 C 0 0 0 0.54 0.0
Fe4 Fe 0.1821 0.6821 0.8805 0.544 0.0
C2 C 0.25 0.25 0.25 0.24 0.0
